data_2218923
loop_
_publ_author_name
'Skovsgaard, Signe'
'Bond, Andrew D.'

_publ_section_title
;
 1,4-Diazoniabicyclo[2.2.2]octane bis(2-chlorobenzoate)
;
_journal_coeditor_code BX2155
_journal_issue 8
_journal_name_full 'Acta Crystallographica Section E'
_journal_page_first o1416
_journal_paper_doi 10.1107/S1600536808020096
_journal_volume 64
_journal_year 2008
_chemical_formula_iupac 'C6 H14 N2 2+, 2C7 H4 Cl O2 -'
_chemical_formula_moiety 'C6 H14 N2 2+, 2(C7 H4 Cl O2 -)'
_chemical_formula_sum 'C20 H22 Cl2 N2 O4'
_chemical_formula_weight 425.30
_chemical_name_systematic
;
1,4-Diazoniabicyclo[2.2.2]octane bis(2-chlorobenzoate)
;
_space_group_IT_number 29
_symmetry_cell_setting orthorhombic
_symmetry_space_group_name_Hall 'P 2c -2ac'
_symmetry_space_group_name_H-M 'P c a 21'
_atom_sites_solution_hydrogens geom
_atom_sites_solution_primary direct
_atom_sites_solution_secondary difmap
_cell_angle_alpha 90.00
_cell_angle_beta 90.00
_cell_angle_gamma 90.00
_cell_formula_units_Z 4
_cell_length_a 19.7694(12)
_cell_length_b 11.3986(6)
_cell_length_c 8.9751(5)
_cell_measurement_reflns_used 9140
_cell_measurement_temperature 298(2)
_cell_measurement_theta_max 24.25
_cell_measurement_theta_min 3.07
_cell_volume 2022.5(2)
_computing_cell_refinement 'SAINT (Bruker, 2003)'
_computing_data_collection 'APEX2 (Bruker, 2004)'
_computing_data_reduction 'SAINT (Bruker, 2003)'
_computing_molecular_graphics 'SHELXTL (Sheldrick, 2008)'
_computing_publication_material 'SHELXTL (Sheldrick, 2008)'
_computing_structure_refinement 'SHELXTL (Sheldrick, 2008)'
_computing_structure_solution 'SHELXTL (Sheldrick, 2008)'
_diffrn_ambient_temperature 298(2)
_diffrn_measured_fraction_theta_full 0.995
_diffrn_measured_fraction_theta_max 0.995
_diffrn_measurement_device_type 'Bruker--Nonius X8 APEXII CCD'
_diffrn_measurement_method 'Thin-slice \w and \f'
_diffrn_radiation_monochromator graphite
_diffrn_radiation_source 'fine-focus sealed tube'
_diffrn_radiation_type MoK\a
_diffrn_radiation_wavelength 0.71073
_diffrn_reflns_av_R_equivalents 0.0233
_diffrn_reflns_av_sigmaI/netI 0.0166
_diffrn_reflns_limit_h_max 23
_diffrn_reflns_limit_h_min -23
_diffrn_reflns_limit_k_max 12
_diffrn_reflns_limit_k_min -13
_diffrn_reflns_limit_l_max 10
_diffrn_reflns_limit_l_min -10
_diffrn_reflns_number 21779
_diffrn_reflns_theta_full 25.03
_diffrn_reflns_theta_max 25.03
_diffrn_reflns_theta_min 3.55
_diffrn_standards_number 0
_exptl_absorpt_coefficient_mu 0.350
_exptl_absorpt_correction_T_max 0.966
_exptl_absorpt_correction_T_min 0.844
_exptl_absorpt_correction_type multi-scan
_exptl_absorpt_process_details '(SADABS; Sheldrick, 2003)'
_exptl_crystal_colour colourless
_exptl_crystal_density_diffrn 1.397
_exptl_crystal_density_method 'not measured'
_exptl_crystal_description block
_exptl_crystal_F_000 888
_exptl_crystal_size_max 0.30
_exptl_crystal_size_mid 0.20
_exptl_crystal_size_min 0.10
_refine_diff_density_max 0.264
_refine_diff_density_min -0.194
_refine_ls_abs_structure_details 'Flack (1983), 1629 Friedel pairs'
_refine_ls_abs_structure_Flack -0.02(5)
_refine_ls_extinction_method none
_refine_ls_goodness_of_fit_ref 1.065
_refine_ls_hydrogen_treatment constr
_refine_ls_matrix_type full
_refine_ls_number_parameters 253
_refine_ls_number_reflns 3538
_refine_ls_number_restraints 1
_refine_ls_restrained_S_all 1.065
_refine_ls_R_factor_all 0.0364
_refine_ls_R_factor_gt 0.0326
_refine_ls_shift/su_max 0.001
_refine_ls_shift/su_mean 0.000
_refine_ls_structure_factor_coef Fsqd
_refine_ls_weighting_details 'calc w=1/[\s^2^(Fo^2^)+(0.0543P)^2^+0.354P] where P=(Fo^2^+2Fc^2^)/3'
_refine_ls_weighting_scheme calc
_refine_ls_wR_factor_gt 0.0875
_refine_ls_wR_factor_ref 0.0900
_reflns_number_gt 3251
_reflns_number_total 3538
_reflns_threshold_expression I>2\s(I)
_cod_data_source_file bx2155.cif
_cod_data_source_block I
_cod_database_code 2218923
_cod_database_fobs_code 2218923

loop_
_symmetry_equiv_pos_as_xyz
'x, y, z'
'-x, -y, z+1/2'
'x+1/2, -y, z'
'-x+1/2, y, z+1/2'

loop_
_atom_site_type_symbol
_atom_site_label
_atom_site_fract_x
_atom_site_fract_y
_atom_site_fract_z
_atom_site_U_iso_or_equiv
_atom_site_adp_type
_atom_site_calc_flag
_atom_site_refinement_flags
_atom_site_occupancy
Cl Cl1 0.58385(3) 1.34004(5) 0.57363(7) 0.05244(17) Uani d . 1
Cl Cl2 0.41713(4) 0.14065(6) 0.64801(8) 0.0658(2) Uani d . 1
O O1 0.58704(9) 1.03874(14) 0.7359(2) 0.0556(5) Uani d . 1
O O2 0.61776(12) 1.05458(17) 0.5009(2) 0.0716(6) Uani d . 1
O O3 0.43357(9) 0.45727(15) 0.4822(2) 0.0542(4) Uani d . 1
O O4 0.40470(10) 0.42055(18) 0.7161(2) 0.0653(5) Uani d . 1
N N1 0.53241(8) 0.84726(14) 0.6495(2) 0.0351(4) Uani d . 1
H H1A 0.5474 0.9192 0.6783 0.042 Uiso calc R 1
N N2 0.49115(9) 0.64905(14) 0.5697(2) 0.0383(4) Uani d . 1
H H2A 0.4760 0.5771 0.5410 0.046 Uiso calc R 1
C C1 0.67102(10) 1.17744(18) 0.6779(2) 0.0357(4) Uani d . 1
C C2 0.66021(10) 1.29512(17) 0.6508(2) 0.0353(4) Uani d . 1
C C3 0.70790(11) 1.3795(2) 0.6867(3) 0.0459(5) Uani d . 1
H H3A 0.6996 1.4582 0.6666 0.055 Uiso calc R 1
C C4 0.76781(12) 1.3457(2) 0.7524(3) 0.0574(7) Uani d . 1
H H4A 0.8003 1.4019 0.7756 0.069 Uiso calc R 1
C C5 0.77993(13) 1.2290(3) 0.7838(3) 0.0590(7) Uani d . 1
H H5A 0.8200 1.2061 0.8299 0.071 Uiso calc R 1
C C6 0.73135(12) 1.1464(2) 0.7456(3) 0.0503(6) Uani d . 1
H H6A 0.7396 1.0677 0.7662 0.060 Uiso calc R 1
C C7 0.62150(12) 1.08377(18) 0.6306(3) 0.0402(5) Uani d . 1
C C8 0.34750(10) 0.31988(18) 0.5241(2) 0.0349(4) Uani d . 1
C C9 0.34941(10) 0.20060(18) 0.5500(2) 0.0389(5) Uani d . 1
C C10 0.30020(12) 0.1256(2) 0.4960(3) 0.0506(6) Uani d . 1
H H10A 0.3033 0.0453 0.5132 0.061 Uiso calc R 1
C C11 0.24651(13) 0.1707(2) 0.4167(3) 0.0581(7) Uani d . 1
H H11A 0.2130 0.1209 0.3808 0.070 Uiso calc R 1
C C12 0.24255(13) 0.2890(3) 0.3909(3) 0.0582(6) Uani d . 1
H H12A 0.2061 0.3197 0.3381 0.070 Uiso calc R 1
C C13 0.29285(12) 0.3629(2) 0.4434(3) 0.0480(6) Uani d . 1
H H13A 0.2900 0.4429 0.4243 0.058 Uiso calc R 1
C C14 0.39949(10) 0.40479(18) 0.5813(3) 0.0390(5) Uani d . 1
C C15 0.49080(17) 0.8594(2) 0.5144(3) 0.0643(7) Uani d . 1
H H15A 0.5158 0.9018 0.4387 0.077 Uiso calc R 1
H H15B 0.4501 0.9033 0.5372 0.077 Uiso calc R 1
C C16 0.47206(16) 0.7375(2) 0.4566(3) 0.0635(8) Uani d . 1
H H16A 0.4238 0.7335 0.4375 0.076 Uiso calc R 1
H H16B 0.4957 0.7219 0.3640 0.076 Uiso calc R 1
C C17 0.49289(16) 0.7947(2) 0.7703(3) 0.0612(7) Uani d . 1
H H17A 0.4571 0.8479 0.8003 0.073 Uiso calc R 1
H H17B 0.5218 0.7807 0.8557 0.073 Uiso calc R 1
C C18 0.46232(14) 0.6791(2) 0.7171(3) 0.0584(7) Uani d . 1
H H18A 0.4724 0.6173 0.7881 0.070 Uiso calc R 1
H H18B 0.4136 0.6865 0.7095 0.070 Uiso calc R 1
C C19 0.59035(12) 0.7722(2) 0.6143(4) 0.0605(7) Uani d . 1
H H19A 0.6217 0.7717 0.6974 0.073 Uiso calc R 1
H H19B 0.6139 0.8028 0.5278 0.073 Uiso calc R 1
C C20 0.56618(12) 0.6470(2) 0.5826(4) 0.0594(7) Uani d . 1
H H20A 0.5861 0.6185 0.4906 0.071 Uiso calc R 1
H H20B 0.5798 0.5951 0.6628 0.071 Uiso calc R 1

loop_
_atom_site_aniso_label
_atom_site_aniso_U_11
_atom_site_aniso_U_22
_atom_site_aniso_U_33
_atom_site_aniso_U_12
_atom_site_aniso_U_13
_atom_site_aniso_U_23
Cl1 0.0553(3) 0.0404(3) 0.0615(4) 0.0067(2) -0.0201(3) -0.0033(3)
Cl2 0.0831(5) 0.0419(3) 0.0725(5) 0.0129(3) -0.0271(4) -0.0006(3)
O1 0.0751(11) 0.0435(10) 0.0480(10) -0.0240(8) 0.0158(8) -0.0078(8)
O2 0.1056(15) 0.0635(12) 0.0456(10) -0.0416(11) 0.0024(10) -0.0066(9)
O3 0.0660(10) 0.0450(10) 0.0518(10) -0.0245(8) 0.0108(8) -0.0083(8)
O4 0.0916(14) 0.0583(12) 0.0459(10) -0.0319(10) -0.0071(10) -0.0053(9)
N1 0.0452(10) 0.0237(9) 0.0365(9) -0.0071(6) 0.0028(8) -0.0031(8)
N2 0.0507(10) 0.0275(9) 0.0367(9) -0.0115(7) 0.0034(9) -0.0037(8)
C1 0.0422(11) 0.0312(10) 0.0339(10) -0.0038(8) 0.0013(8) 0.0011(9)
C2 0.0407(11) 0.0314(11) 0.0339(10) -0.0006(8) -0.0050(9) -0.0029(9)
C3 0.0535(13) 0.0293(11) 0.0548(14) -0.0077(9) -0.0042(11) -0.0029(10)
C4 0.0486(14) 0.0515(16) 0.0722(18) -0.0153(11) -0.0054(13) -0.0106(13)
C5 0.0471(13) 0.0652(18) 0.0646(16) 0.0005(12) -0.0138(12) 0.0029(14)
C6 0.0558(14) 0.0389(13) 0.0563(15) 0.0030(10) -0.0084(12) 0.0079(11)
C7 0.0549(12) 0.0247(11) 0.0410(12) -0.0012(9) -0.0017(10) -0.0003(9)
C8 0.0369(10) 0.0334(11) 0.0344(10) -0.0019(8) 0.0037(8) 0.0010(9)
C9 0.0423(11) 0.0347(11) 0.0397(12) -0.0015(9) 0.0020(9) -0.0046(10)
C10 0.0596(15) 0.0373(12) 0.0549(14) -0.0141(11) 0.0100(12) -0.0085(11)
C11 0.0412(12) 0.0677(17) 0.0655(16) -0.0144(14) -0.0008(12) -0.0238(14)
C12 0.0422(12) 0.0730(18) 0.0593(14) 0.0050(14) -0.0099(11) -0.0093(15)
C13 0.0540(13) 0.0431(14) 0.0468(13) 0.0025(11) -0.0040(11) 0.0005(10)
C14 0.0458(11) 0.0274(11) 0.0438(12) -0.0015(9) -0.0034(11) -0.0028(10)
C15 0.101(2) 0.0358(14) 0.0562(15) 0.0020(14) -0.0241(15) 0.0025(12)
C16 0.091(2) 0.0486(16) 0.0506(13) -0.0154(14) -0.0283(14) 0.0028(12)
C17 0.0835(18) 0.0515(15) 0.0488(13) -0.0258(14) 0.0192(13) -0.0146(12)
C18 0.0752(18) 0.0469(15) 0.0530(14) -0.0230(13) 0.0240(13) -0.0150(12)
C19 0.0451(13) 0.0421(14) 0.094(2) -0.0066(10) 0.0046(12) -0.0102(14)
C20 0.0556(14) 0.0427(14) 0.0798(17) 0.0033(11) 0.0064(15) -0.0115(14)

loop_
_atom_type_symbol
_atom_type_description
_atom_type_scat_dispersion_real
_atom_type_scat_dispersion_imag
_atom_type_scat_source
C C 0.0033 0.0016 'International Tables Vol C Tables 4.2.6.8 and 6.1.1.4'
H H 0.0000 0.0000 'International Tables Vol C Tables 4.2.6.8 and 6.1.1.4'
N N 0.0061 0.0033 'International Tables Vol C Tables 4.2.6.8 and 6.1.1.4'
O O 0.0106 0.0060 'International Tables Vol C Tables 4.2.6.8 and 6.1.1.4'
Cl Cl 0.1484 0.1585 'International Tables Vol C Tables 4.2.6.8 and 6.1.1.4'

loop_
_geom_angle_atom_site_label_1
_geom_angle_atom_site_label_2
_geom_angle_atom_site_label_3
_geom_angle
C17 N1 C19 109.7(2)
C17 N1 C15 110.5(2)
C19 N1 C15 108.3(2)
C17 N1 H1A 109.4
C19 N1 H1A 109.4
C15 N1 H1A 109.4
C16 N2 C18 110.9(2)
C16 N2 C20 108.5(2)
C18 N2 C20 108.6(2)
C16 N2 H2A 109.6
C18 N2 H2A 109.6
C20 N2 H2A 109.6
C2 C1 C6 117.32(19)
C2 C1 C7 122.53(19)
C6 C1 C7 120.10(19)
C1 C2 C3 121.9(2)
C1 C2 Cl1 119.41(15)
C3 C2 Cl1 118.65(16)
C4 C3 C2 119.4(2)
C4 C3 H3A 120.3
C2 C3 H3A 120.3
C3 C4 C5 120.4(2)
C3 C4 H4A 119.8
C5 C4 H4A 119.8
C4 C5 C6 118.9(2)
C4 C5 H5A 120.6
C6 C5 H5A 120.6
C1 C6 C5 122.1(2)
C1 C6 H6A 119.0
C5 C6 H6A 119.0
O2 C7 O1 124.7(2)
O2 C7 C1 120.2(2)
O1 C7 C1 115.07(19)
C9 C8 C13 117.1(2)
C9 C8 C14 123.97(19)
C13 C8 C14 118.9(2)
C8 C9 C10 122.1(2)
C8 C9 Cl2 119.51(16)
C10 C9 Cl2 118.36(18)
C11 C10 C9 119.5(2)
C11 C10 H10A 120.3
C9 C10 H10A 120.3
C12 C11 C10 119.9(2)
C12 C11 H11A 120.0
C10 C11 H11A 120.0
C11 C12 C13 119.9(2)
C11 C12 H12A 120.0
C13 C12 H12A 120.0
C12 C13 C8 121.4(2)
C12 C13 H13A 119.3
C8 C13 H13A 119.3
O4 C14 O3 125.4(2)
O4 C14 C8 119.2(2)
O3 C14 C8 115.4(2)
N1 C15 C16 109.28(19)
N1 C15 H15A 109.8
C16 C15 H15A 109.8
N1 C15 H15B 109.8
C16 C15 H15B 109.8
H15A C15 H15B 108.3
N2 C16 C15 108.9(2)
N2 C16 H16A 109.9
C15 C16 H16A 109.9
N2 C16 H16B 109.9
C15 C16 H16B 109.9
H16A C16 H16B 108.3
N1 C17 C18 109.5(2)
N1 C17 H17A 109.8
C18 C17 H17A 109.8
N1 C17 H17B 109.8
C18 C17 H17B 109.8
H17A C17 H17B 108.2
N2 C18 C17 109.06(19)
N2 C18 H18A 109.9
C17 C18 H18A 109.9
N2 C18 H18B 109.9
C17 C18 H18B 109.9
H18A C18 H18B 108.3
N1 C19 C20 109.92(18)
N1 C19 H19A 109.7
C20 C19 H19A 109.7
N1 C19 H19B 109.7
C20 C19 H19B 109.7
H19A C19 H19B 108.2
N2 C20 C19 108.11(18)
N2 C20 H20A 110.1
C19 C20 H20A 110.1
N2 C20 H20B 110.1
C19 C20 H20B 110.1
H20A C20 H20B 108.4

loop_
_geom_bond_atom_site_label_1
_geom_bond_atom_site_label_2
_geom_bond_distance
Cl1 C2 1.738(2)
Cl2 C9 1.742(2)
O1 C7 1.273(3)
O2 C7 1.213(3)
O3 C14 1.266(3)
O4 C14 1.228(3)
N1 C17 1.464(3)
N1 C19 1.465(3)
N1 C15 1.472(3)
N1 H1A 0.910
N2 C16 1.480(3)
N2 C18 1.480(3)
N2 C20 1.488(3)
N2 H2A 0.910
C1 C2 1.380(3)
C1 C6 1.385(3)
C1 C7 1.509(3)
C2 C3 1.385(3)
C3 C4 1.378(4)
C3 H3A 0.930
C4 C5 1.381(4)
C4 H4A 0.930
C5 C6 1.388(4)
C5 H5A 0.930
C6 H6A 0.930
C8 C9 1.380(3)
C8 C13 1.390(3)
C8 C14 1.502(3)
C9 C10 1.383(3)
C10 C11 1.378(4)
C10 H10A 0.930
C11 C12 1.370(4)
C11 H11A 0.930
C12 C13 1.386(4)
C12 H12A 0.930
C13 H13A 0.930
C15 C16 1.529(4)
C15 H15A 0.970
C15 H15B 0.970
C16 H16A 0.970
C16 H16B 0.970
C17 C18 1.526(3)
C17 H17A 0.970
C17 H17B 0.970
C18 H18A 0.970
C18 H18B 0.970
C19 C20 1.531(3)
C19 H19A 0.970
C19 H19B 0.970
C20 H20A 0.970
C20 H20B 0.970

loop_
_geom_hbond_atom_site_label_D
_geom_hbond_atom_site_label_H
_geom_hbond_atom_site_label_A
_geom_hbond_distance_DH
_geom_hbond_distance_HA
_geom_hbond_distance_DA
_geom_hbond_angle_DHA
N1 H1A O1 0.91 1.65 2.556(2) 170.4
N2 H2A O3 0.91 1.69 2.587(2) 168.9

loop_
_geom_torsion_atom_site_label_1
_geom_torsion_atom_site_label_2
_geom_torsion_atom_site_label_3
_geom_torsion_atom_site_label_4
_geom_torsion
C6 C1 C2 C3 1.3(3)
C7 C1 C2 C3 -176.0(2)
C6 C1 C2 Cl1 -177.17(17)
C7 C1 C2 Cl1 5.6(3)
C1 C2 C3 C4 -0.5(3)
Cl1 C2 C3 C4 177.9(2)
C2 C3 C4 C5 -0.8(4)
C3 C4 C5 C6 1.2(4)
C2 C1 C6 C5 -0.8(4)
C7 C1 C6 C5 176.6(2)
C4 C5 C6 C1 -0.4(4)
C2 C1 C7 O2 75.5(3)
C6 C1 C7 O2 -101.7(3)
C2 C1 C7 O1 -106.1(2)
C6 C1 C7 O1 76.7(3)
C13 C8 C9 C10 1.3(3)
C14 C8 C9 C10 179.6(2)
C13 C8 C9 Cl2 179.07(17)
C14 C8 C9 Cl2 -2.7(3)
C8 C9 C10 C11 -1.5(4)
Cl2 C9 C10 C11 -179.29(19)
C9 C10 C11 C12 0.5(4)
C10 C11 C12 C13 0.5(4)
C11 C12 C13 C8 -0.7(4)
C9 C8 C13 C12 -0.2(3)
C14 C8 C13 C12 -178.5(2)
C9 C8 C14 O4 -65.8(3)
C13 C8 C14 O4 112.4(3)
C9 C8 C14 O3 116.1(2)
C13 C8 C14 O3 -65.7(3)
C17 N1 C15 C16 -65.6(3)
C19 N1 C15 C16 54.6(3)
C18 N2 C16 C15 52.6(3)
C20 N2 C16 C15 -66.6(3)
N1 C15 C16 N2 10.2(3)
C19 N1 C17 C18 -65.0(3)
C15 N1 C17 C18 54.4(3)
C16 N2 C18 C17 -63.8(3)
C20 N2 C18 C17 55.4(3)
N1 C17 C18 N2 8.7(3)
C17 N1 C19 C20 53.6(3)
C15 N1 C19 C20 -67.1(3)
C16 N2 C20 C19 54.3(3)
C18 N2 C20 C19 -66.4(3)
N1 C19 C20 N2 10.7(3)
